data_4339546
loop_
_publ_author_name
'Liu, Bin'
'Li, Bao-Long'
'Li, Yi-Zhi'
'Chen, Yu'
'Bao, Song-Song'
'Zheng, Li-Min'

_publ_section_title
;
 Lanthanide diruthenium(II,III) compounds showing layered and PtS-type
 open framework structures.
;
_journal_issue 21
_journal_name_full 'Inorganic chemistry'
_journal_page_first 8524
_journal_page_last 8532
_journal_paper_doi 10.1021/ic0621695
_journal_volume 46
_journal_year 2007
_chemical_formula_moiety 'C4 H20 Nd O20 P4 Ru2, 8(H2 O)'
_chemical_formula_sum 'C4 H36 Nd O28 P4 Ru2'
_chemical_formula_weight 1002.59
_chemical_name_systematic
; 
 ? 
;
_space_group_IT_number 15
_symmetry_cell_setting monoclinic
_symmetry_space_group_name_Hall '-C 2yc'
_symmetry_space_group_name_H-M 'C 1 2/c 1'
_atom_sites_solution_hydrogens geom
_atom_sites_solution_primary direct
_atom_sites_solution_secondary difmap
_audit_creation_method SHELXL-97
_cell_angle_alpha 90.00
_cell_angle_beta 94.481(6)
_cell_angle_gamma 90.00
_cell_formula_units_Z 4
_cell_length_a 12.534(3)
_cell_length_b 14.703(3)
_cell_length_c 15.625(4)
_cell_measurement_reflns_used 5011
_cell_measurement_temperature 193(2)
_cell_measurement_theta_max 25.3491
_cell_measurement_theta_min 3.0631
_cell_volume 2870.7(12)
_computing_cell_refinement 'CrystalClear (Rigaku Corp., 2000)'
_computing_data_collection 'CrystalClear (Rigaku Corp., 2000)'
_computing_data_reduction 'CrystalClear (Rigaku Corp., 2000)'
_computing_molecular_graphics SHELXTL
_computing_publication_material SHELXTL
_computing_structure_refinement 'SHELXL-97 (Sheldrick, 1997)'
_computing_structure_solution 'SHELXS-97 (Sheldrick, 1990)'
_diffrn_ambient_temperature 193(2)
_diffrn_measured_fraction_theta_full 0.996
_diffrn_measured_fraction_theta_max 0.996
_diffrn_measurement_device_type 'Rigaku Mercury CCD''
_diffrn_measurement_method \w
_diffrn_radiation_monochromator graphite
_diffrn_radiation_source 'sealed tube'
_diffrn_radiation_type MoK\a
_diffrn_radiation_wavelength 0.71070
_diffrn_reflns_av_R_equivalents 0.0323
_diffrn_reflns_av_sigmaI/netI 0.0230
_diffrn_reflns_limit_h_max 14
_diffrn_reflns_limit_h_min -15
_diffrn_reflns_limit_k_max 16
_diffrn_reflns_limit_k_min -17
_diffrn_reflns_limit_l_max 18
_diffrn_reflns_limit_l_min -18
_diffrn_reflns_number 13883
_diffrn_reflns_theta_full 25.35
_diffrn_reflns_theta_max 25.35
_diffrn_reflns_theta_min 3.06
_exptl_absorpt_coefficient_mu 3.149
_exptl_absorpt_correction_T_max 0.78
_exptl_absorpt_correction_T_min 0.69
_exptl_absorpt_correction_type multi-scan
_exptl_absorpt_process_details Empirical
_exptl_crystal_colour brown-red
_exptl_crystal_density_diffrn 2.320
_exptl_crystal_density_method 'not measured'
_exptl_crystal_description Block
_exptl_crystal_F_000 1968
_exptl_crystal_size_max 0.13
_exptl_crystal_size_mid 0.10
_exptl_crystal_size_min 0.08
_refine_diff_density_max 0.401
_refine_diff_density_min -0.827
_refine_diff_density_rms 0.091
_refine_ls_extinction_method none
_refine_ls_goodness_of_fit_ref 0.994
_refine_ls_hydrogen_treatment mixed
_refine_ls_matrix_type full
_refine_ls_number_parameters 238
_refine_ls_number_reflns 2627
_refine_ls_number_restraints 22
_refine_ls_restrained_S_all 0.995
_refine_ls_R_factor_all 0.0363
_refine_ls_R_factor_gt 0.0309
_refine_ls_shift/su_max 0.000
_refine_ls_shift/su_mean 0.000
_refine_ls_structure_factor_coef Fsqd
_refine_ls_weighting_details 'calc w=1/[\s^2^(Fo^2^)+(0.0439P)^2^+9.8714P] where P=(Fo^2^+2Fc^2^)/3'
_refine_ls_weighting_scheme calc
_refine_ls_wR_factor_gt 0.0717
_refine_ls_wR_factor_ref 0.0735
_reflns_number_gt 2419
_reflns_number_total 2627
_reflns_threshold_expression >2sigma(I)
_cod_data_source_file ic0621695-file012.cif
_cod_data_source_block ndru-shelxl
_cod_depositor_comments
;
The following automatic conversions were performed:

'_symmetry_cell_setting' value 'Monoclinic' changed to 'monoclinic'
according to
/usr/data/users/saulius/automatic-downloads/retrospective/ACS/lib/dictionaries/cif_core.dic
dictionary named 'cif_core.dic' version 2.4.2 from
2011-04-26.

'_exptl_absorpt_correction_type' value 'Multi-scan'
changed to 'multi-scan' according to
/usr/data/users/saulius/automatic-downloads/retrospective/ACS/lib/dictionaries/cif_core.dic
dictionary named 'cif_core.dic' version 2.4.2 from 2011-04-26.

Automatic conversion script
Id: cif_fix_values 2281 2013-09-26 08:29:07Z andrius 
;
_cod_original_cell_volume 2870.5(11)
_cod_original_sg_symbol_H-M 'C2/c  '
_cod_database_code 4339546

loop_
_symmetry_equiv_pos_as_xyz
'x, y, z'
'-x, y, -z+1/2'
'x+1/2, y+1/2, z'
'-x+1/2, y+1/2, -z+1/2'
'-x, -y, -z'
'x, -y, z-1/2'
'-x+1/2, -y+1/2, -z'
'x+1/2, -y+1/2, z-1/2'

loop_
_atom_site_label
_atom_site_type_symbol
_atom_site_fract_x
_atom_site_fract_y
_atom_site_fract_z
_atom_site_U_iso_or_equiv
_atom_site_adp_type
_atom_site_occupancy
_atom_site_symmetry_multiplicity
_atom_site_calc_flag
_atom_site_refinement_flags
Ru1 Ru 0.66679(3) 0.21282(3) 0.49779(2) 0.03508(13) Uani 1 1 d .
Nd1 Nd 0.5000 0.51135(2) 0.2500 0.02877(11) Uani 1 2 d S
P1 P 0.79990(9) 0.15521(8) 0.35576(8) 0.0337(3) Uani 1 1 d .
P2 P 0.68752(9) 0.33757(8) 0.34738(7) 0.0336(3) Uani 1 1 d .
O1 O 0.7109(2) 0.1206(2) 0.41111(18) 0.0310(6) Uani 1 1 d .
O2 O 0.8897(2) 0.2003(2) 0.41438(19) 0.0342(7) Uani 1 1 d .
O3 O 0.8435(2) 0.0789(2) 0.30144(18) 0.0328(7) Uani 1 1 d .
O4 O 0.6037(2) 0.2945(2) 0.40175(18) 0.0315(7) Uani 1 1 d .
O5 O 0.7818(2) 0.37432(19) 0.40762(18) 0.0305(6) Uani 1 1 d .
O6 O 0.6399(2) 0.40873(19) 0.28786(17) 0.0290(6) Uani 1 1 d .
O7 O 0.8256(3) 0.2757(2) 0.2340(2) 0.0368(7) Uani 1 1 d D
O8 O 0.5095(2) 0.1340(2) 0.4939(2) 0.0319(7) Uani 1 1 d D
O9 O 0.5713(2) 0.6338(2) 0.3532(2) 0.0345(7) Uani 1 1 d D
O10 O 0.5254(3) 0.4497(2) 0.10491(19) 0.0306(7) Uani 1 1 d D
O11 O 0.0205(3) 0.4985(2) 0.1263(2) 0.0351(7) Uani 1 1 d D
O12 O 0.6935(3) 0.5405(2) 0.4969(2) 0.0357(7) Uani 1 1 d D
O13 O 0.8490(3) 0.4587(2) 0.2236(2) 0.0350(7) Uani 1 1 d D
O14 O 0.8174(3) 0.3122(2) 0.0420(2) 0.0367(7) Uani 1 1 d D
C1 C 0.7394(3) 0.2452(3) 0.2838(3) 0.0291(9) Uani 1 1 d .
C2 C 0.6519(4) 0.2055(3) 0.2220(3) 0.0356(10) Uani 1 1 d .
H2A H 0.6834 0.1620 0.1837 0.053 Uiso 1 1 calc R
H2B H 0.6169 0.2546 0.1879 0.053 Uiso 1 1 calc R
H2C H 0.5990 0.1744 0.2545 0.053 Uiso 1 1 calc R
H7A H 0.878(4) 0.297(4) 0.268(3) 0.051(17) Uiso 1 1 d D
H8A H 0.492(3) 0.115(3) 0.443(2) 0.023(11) Uiso 1 1 d D
H8B H 0.460(3) 0.174(3) 0.501(3) 0.041(14) Uiso 1 1 d D
H9A H 0.532(4) 0.628(4) 0.400(3) 0.061(18) Uiso 1 1 d D
H9B H 0.554(3) 0.686(2) 0.328(2) 0.017(10) Uiso 1 1 d D
H10A H 0.485(4) 0.406(3) 0.087(3) 0.048(15) Uiso 1 1 d D
H10B H 0.587(3) 0.426(4) 0.102(4) 0.058(18) Uiso 1 1 d D
H11A H 0.092(3) 0.488(3) 0.121(3) 0.042(14) Uiso 1 1 d D
H11B H 0.001(3) 0.469(3) 0.170(2) 0.022(11) Uiso 1 1 d D
H12A H 0.760(4) 0.518(4) 0.508(4) 0.067(19) Uiso 1 1 d D
H12B H 0.670(4) 0.519(4) 0.447(3) 0.054(17) Uiso 1 1 d D
H13A H 0.783(3) 0.457(4) 0.201(3) 0.052(16) Uiso 1 1 d D
H13B H 0.857(5) 0.516(3) 0.238(4) 0.060(18) Uiso 1 1 d D
H14A H 0.756(3) 0.342(3) 0.055(3) 0.051(16) Uiso 1 1 d D
H14B H 0.842(4) 0.278(3) 0.085(3) 0.053(16) Uiso 1 1 d D

loop_
_atom_site_aniso_label
_atom_site_aniso_U_11
_atom_site_aniso_U_22
_atom_site_aniso_U_33
_atom_site_aniso_U_23
_atom_site_aniso_U_13
_atom_site_aniso_U_12
Ru1 0.0364(2) 0.0369(2) 0.0319(2) 0.00057(14) 0.00225(15) 0.00082(15)
Nd1 0.02767(18) 0.03038(19) 0.02803(19) 0.000 0.00079(13) 0.000
P1 0.0315(6) 0.0357(6) 0.0339(6) -0.0008(5) 0.0026(5) 0.0008(5)
P2 0.0335(6) 0.0363(6) 0.0311(6) 0.0019(5) 0.0032(5) 0.0039(5)
O1 0.0301(15) 0.0309(16) 0.0324(16) -0.0022(12) 0.0052(12) 0.0009(13)
O2 0.0362(17) 0.0331(16) 0.0342(17) -0.0036(13) 0.0083(13) -0.0014(14)
O3 0.0391(17) 0.0308(16) 0.0287(15) -0.0047(12) 0.0034(12) 0.0048(14)
O4 0.0288(15) 0.0346(17) 0.0305(16) 0.0041(12) -0.0011(12) 0.0058(13)
O5 0.0337(15) 0.0263(15) 0.0319(16) 0.0038(12) 0.0055(12) 0.0024(12)
O6 0.0303(15) 0.0291(15) 0.0277(15) 0.0038(12) 0.0025(12) 0.0047(12)
O7 0.050(2) 0.0325(16) 0.0296(17) 0.0050(13) 0.0161(15) -0.0028(15)
O8 0.0313(16) 0.0365(18) 0.0274(17) 0.0003(13) -0.0013(13) 0.0026(14)
O9 0.0337(17) 0.0376(18) 0.0327(17) -0.0003(14) 0.0064(13) 0.0083(14)
O10 0.0345(18) 0.0284(16) 0.0290(15) -0.0036(12) 0.0033(13) -0.0183(15)
O11 0.0438(19) 0.0350(17) 0.0274(16) -0.0029(13) 0.0087(14) 0.0120(14)
O12 0.0338(17) 0.0381(18) 0.0354(18) -0.0007(14) 0.0045(14) 0.0104(14)
O13 0.0361(18) 0.0366(18) 0.0325(17) 0.0120(13) 0.0037(14) -0.0047(15)
O14 0.0337(17) 0.0397(18) 0.0350(18) 0.0136(14) -0.0072(14) 0.0037(15)
C1 0.031(2) 0.028(2) 0.029(2) 0.0085(17) 0.0099(16) 0.0055(18)
C2 0.046(3) 0.031(2) 0.029(2) 0.0023(17) -0.0023(19) 0.002(2)

loop_
_atom_type_symbol
_atom_type_description
_atom_type_scat_dispersion_real
_atom_type_scat_dispersion_imag
_atom_type_scat_source
C C 0.0033 0.0016 'International Tables Vol C Tables 4.2.6.8 and 6.1.1.4'
H H 0.0000 0.0000 'International Tables Vol C Tables 4.2.6.8 and 6.1.1.4'
Nd Nd -0.1943 3.0179 'International Tables Vol C Tables 4.2.6.8 and 6.1.1.4'
O O 0.0106 0.0060 'International Tables Vol C Tables 4.2.6.8 and 6.1.1.4'
P P 0.1023 0.0942 'International Tables Vol C Tables 4.2.6.8 and 6.1.1.4'
Ru Ru -1.2594 0.8363 'International Tables Vol C Tables 4.2.6.8 and 6.1.1.4'

loop_
_geom_angle_atom_site_label_1
_geom_angle_atom_site_label_2
_geom_angle_atom_site_label_3
_geom_angle
_geom_angle_site_symmetry_1
_geom_angle_site_symmetry_3
O5 Ru1 O1 88.67(12) 7_656 .
O5 Ru1 O4 175.28(12) 7_656 .
O1 Ru1 O4 90.71(12) . .
O5 Ru1 O2 90.72(12) 7_656 7_656
O1 Ru1 O2 175.07(12) . 7_656
O4 Ru1 O2 89.50(12) . 7_656
O5 Ru1 O8 85.60(11) 7_656 .
O1 Ru1 O8 85.57(12) . .
O4 Ru1 O8 89.69(11) . .
O2 Ru1 O8 89.50(12) 7_656 .
O5 Ru1 Ru1 92.41(8) 7_656 7_656
O1 Ru1 Ru1 92.45(8) . 7_656
O4 Ru1 Ru1 92.29(9) . 7_656
O2 Ru1 Ru1 92.46(9) 7_656 7_656
O8 Ru1 Ru1 177.22(9) . 7_656
O6 Nd1 O6 100.25(14) 2_655 .
O6 Nd1 O3 142.74(10) 2_655 4_655
O6 Nd1 O3 74.72(10) . 4_655
O6 Nd1 O3 74.72(10) 2_655 3_455
O6 Nd1 O3 142.74(10) . 3_455
O3 Nd1 O3 130.93(14) 4_655 3_455
O6 Nd1 O10 71.52(10) 2_655 .
O6 Nd1 O10 81.34(10) . .
O3 Nd1 O10 71.22(10) 4_655 .
O3 Nd1 O10 128.66(10) 3_455 .
O6 Nd1 O10 81.34(10) 2_655 2_655
O6 Nd1 O10 71.52(10) . 2_655
O3 Nd1 O10 128.66(10) 4_655 2_655
O3 Nd1 O10 71.22(10) 3_455 2_655
O10 Nd1 O10 137.23(14) . 2_655
O6 Nd1 O9 146.58(10) 2_655 .
O6 Nd1 O9 94.40(10) . .
O3 Nd1 O9 70.18(10) 4_655 .
O3 Nd1 O9 75.45(10) 3_455 .
O10 Nd1 O9 140.90(10) . .
O10 Nd1 O9 75.07(11) 2_655 .
O6 Nd1 O9 94.40(10) 2_655 2_655
O6 Nd1 O9 146.58(10) . 2_655
O3 Nd1 O9 75.45(10) 4_655 2_655
O3 Nd1 O9 70.18(10) 3_455 2_655
O10 Nd1 O9 75.07(11) . 2_655
O10 Nd1 O9 140.90(10) 2_655 2_655
O9 Nd1 O9 89.40(15) . 2_655
O3 P1 O2 111.57(17) . .
O3 P1 O1 111.86(17) . .
O2 P1 O1 109.45(17) . .
O3 P1 C1 109.37(18) . .
O2 P1 C1 107.30(19) . .
O1 P1 C1 107.10(17) . .
O6 P2 O4 112.06(17) . .
O6 P2 O5 112.52(17) . .
O4 P2 O5 109.25(16) . .
O6 P2 C1 108.86(18) . .
O4 P2 C1 106.32(18) . .
O5 P2 C1 107.55(18) . .
P1 O1 Ru1 113.59(16) . .
P1 O2 Ru1 113.08(17) . 7_656
P1 O3 Nd1 145.77(18) . 3_545
P2 O4 Ru1 114.08(16) . .
P2 O5 Ru1 114.02(16) . 7_656
P2 O6 Nd1 149.27(17) . .
C1 O7 H7A 111(4) . .
Ru1 O8 H8A 110(3) . .
Ru1 O8 H8B 106(3) . .
H8A O8 H8B 102(4) . .
Nd1 O9 H9A 104(4) . .
Nd1 O9 H9B 106(3) . .
H9A O9 H9B 108(4) . .
Nd1 O10 H10A 117(3) . .
Nd1 O10 H10B 112(4) . .
H10A O10 H10B 101(5) . .
H11A O11 H11B 109(4) . .
H12A O12 H12B 107(5) . .
H13A O13 H13B 102(5) . .
H14A O14 H14B 110(4) . .
O7 C1 C2 108.0(3) . .
O7 C1 P2 111.8(3) . .
C2 C1 P2 111.1(3) . .
O7 C1 P1 105.0(3) . .
C2 C1 P1 110.6(3) . .
P2 C1 P1 110.2(2) . .
C1 C2 H2A 109.5 . .
C1 C2 H2B 109.5 . .
H2A C2 H2B 109.5 . .
C1 C2 H2C 109.5 . .
H2A C2 H2C 109.5 . .
H2B C2 H2C 109.5 . .

loop_
_geom_bond_atom_site_label_1
_geom_bond_atom_site_label_2
_geom_bond_distance
_geom_bond_site_symmetry_2
Ru1 O5 2.023(3) 7_656
Ru1 O1 2.024(3) .
Ru1 O4 2.033(3) .
Ru1 O2 2.042(3) 7_656
Ru1 O8 2.284(3) .
Ru1 Ru1 2.3512(9) 7_656
Nd1 O6 2.353(3) 2_655
Nd1 O6 2.353(3) .
Nd1 O3 2.393(3) 4_655
Nd1 O3 2.393(3) 3_455
Nd1 O10 2.485(3) .
Nd1 O10 2.485(3) 2_655
Nd1 O9 2.533(3) .
Nd1 O9 2.533(3) 2_655
P1 O3 1.532(3) .
P1 O2 1.544(3) .
P1 O1 1.549(3) .
P1 C1 1.859(4) .
P2 O6 1.493(3) .
P2 O4 1.538(3) .
P2 O5 1.550(3) .
P2 C1 1.833(4) .
O2 Ru1 2.042(3) 7_656
O3 Nd1 2.393(3) 3_545
O5 Ru1 2.023(3) 7_656
O7 C1 1.451(5) .
O7 H7A 0.87(4) .
O8 H8A 0.86(3) .
O8 H8B 0.87(4) .
O9 H9A 0.91(4) .
O9 H9B 0.88(3) .
O10 H10A 0.86(4) .
O10 H10B 0.86(4) .
O11 H11A 0.92(4) .
O11 H11B 0.87(3) .
O12 H12A 0.90(4) .
O12 H12B 0.87(4) .
O13 H13A 0.87(4) .
O13 H13B 0.88(4) .
O14 H14A 0.93(4) .
O14 H14B 0.88(4) .
C1 C2 1.520(6) .
C2 H2A 0.9800 .
C2 H2B 0.9800 .
C2 H2C 0.9800 .

loop_
_geom_hbond_atom_site_label_D
_geom_hbond_atom_site_label_H
_geom_hbond_atom_site_label_A
_geom_hbond_distance_DH
_geom_hbond_distance_HA
_geom_hbond_distance_DA
_geom_hbond_angle_DHA
_geom_hbond_site_symmetry_A
O8 H8A O11 0.86(3) 2.02(4) 2.744(5) 141(4) 4_545
O8 H8B O14 0.87(4) 1.96(4) 2.696(4) 142(5) 8_456
O9 H9A O2 0.91(4) 2.11(5) 2.718(4) 123(4) 3_455
O9 H9B O7 0.88(3) 2.28(4) 2.855(5) 123(3) 4_655
O10 H10A O4 0.86(4) 1.99(4) 2.795(4) 156(5) 2_655
O11 H11A O5 0.92(4) 2.37(4) 3.156(4) 144(4) 2_655
O10 H10B O12 0.86(4) 2.25(5) 2.804(4) 123(5) 6_565
O14 H14A O12 0.93(4) 2.07(5) 2.726(5) 126(4) 6_565
O11 H11B O13 0.87(3) 2.14(4) 2.790(5) 131(4) 1_455
O14 H14B O7 0.88(4) 2.35(5) 3.041(4) 136(5) .

loop_
_geom_torsion_atom_site_label_1
_geom_torsion_atom_site_label_2
_geom_torsion_atom_site_label_3
_geom_torsion_atom_site_label_4
_geom_torsion
_geom_torsion_site_symmetry_1
_geom_torsion_site_symmetry_4
O3 P1 O1 Ru1 170.84(16) . .
O2 P1 O1 Ru1 46.7(2) . .
C1 P1 O1 Ru1 -69.3(2) . .
O5 Ru1 O1 P1 -117.50(18) 7_656 .
O4 Ru1 O1 P1 67.18(18) . .
O2 Ru1 O1 P1 159.6(13) 7_656 .
O8 Ru1 O1 P1 156.81(18) . .
Ru1 Ru1 O1 P1 -25.14(16) 7_656 .
O3 P1 O2 Ru1 -170.31(16) . 7_656
O1 P1 O2 Ru1 -46.0(2) . 7_656
C1 P1 O2 Ru1 69.9(2) . 7_656
O2 P1 O3 Nd1 -15.0(4) . 3_545
O1 P1 O3 Nd1 -138.0(3) . 3_545
C1 P1 O3 Nd1 103.5(3) . 3_545
O6 P2 O4 Ru1 -170.24(16) . .
O5 P2 O4 Ru1 -44.8(2) . .
C1 P2 O4 Ru1 70.9(2) . .
O5 Ru1 O4 P2 -150.9(13) 7_656 .
O1 Ru1 O4 P2 -68.61(19) . .
O2 Ru1 O4 P2 116.32(19) 7_656 .
O8 Ru1 O4 P2 -154.18(19) . .
Ru1 Ru1 O4 P2 23.88(17) 7_656 .
O6 P2 O5 Ru1 170.44(15) . 7_656
O4 P2 O5 Ru1 45.3(2) . 7_656
C1 P2 O5 Ru1 -69.7(2) . 7_656
O4 P2 O6 Nd1 19.1(4) . .
O5 P2 O6 Nd1 -104.5(3) . .
C1 P2 O6 Nd1 136.4(3) . .
O6 Nd1 O6 P2 -67.6(3) 2_655 .
O3 Nd1 O6 P2 150.3(4) 4_655 .
O3 Nd1 O6 P2 10.6(4) 3_455 .
O10 Nd1 O6 P2 -136.9(4) . .
O10 Nd1 O6 P2 9.6(3) 2_655 .
O9 Nd1 O6 P2 82.3(4) . .
O9 Nd1 O6 P2 177.9(3) 2_655 .
O6 P2 C1 O7 63.4(3) . .
O4 P2 C1 O7 -175.7(3) . .
O5 P2 C1 O7 -58.7(3) . .
O6 P2 C1 C2 -57.3(3) . .
O4 P2 C1 C2 63.6(3) . .
O5 P2 C1 C2 -179.5(3) . .
O6 P2 C1 P1 179.83(19) . .
O4 P2 C1 P1 -59.3(2) . .
O5 P2 C1 P1 57.7(2) . .
O3 P1 C1 O7 -59.0(3) . .
O2 P1 C1 O7 62.1(3) . .
O1 P1 C1 O7 179.6(3) . .
O3 P1 C1 C2 57.2(3) . .
O2 P1 C1 C2 178.4(3) . .
O1 P1 C1 C2 -64.2(3) . .
O3 P1 C1 P2 -179.62(19) . .
O2 P1 C1 P2 -58.4(2) . .
O1 P1 C1 P2 59.0(3) . .
